data_4321542
loop_
_publ_author_name
'Paul V. Bernhardt'
'Brendan P. Macpherson'
'Manuel Martinez'

_publ_section_title
;
 Discrete Dinuclear Cyano-Bridged Complexes
;
_journal_name_full 'Inorganic Chemistry'
_journal_page_first 5203
_journal_page_last 5208
_journal_paper_doi 10.1021/ic000379q
_journal_volume 39
_journal_year 2000
_chemical_formula_sum 'C17 H43 Co Fe N11 Na O8'
_chemical_formula_weight 667.39
_chemical_name_systematic
; 
 ? 
;
_space_group_IT_number 14
_symmetry_cell_setting monoclinic
_symmetry_space_group_name_Hall '-P 2ybc'
_symmetry_space_group_name_H-M 'P 1 21/c 1'
_atom_sites_solution_hydrogens geom
_atom_sites_solution_primary direct
_atom_sites_solution_secondary difmap
_audit_creation_method SHELXL-97
_cell_angle_alpha 90.00
_cell_angle_beta 91.62(4)
_cell_angle_gamma 90.00
_cell_formula_units_Z 8
_cell_length_a 15.580(10)
_cell_length_b 19.797(4)
_cell_length_c 19.830(6)
_cell_measurement_reflns_used 25
_cell_measurement_temperature 293(2)
_cell_measurement_theta_max 14
_cell_measurement_theta_min 10
_cell_volume 6114(5)
_computing_cell_refinement CAD4
_computing_data_collection CAD4
_computing_data_reduction XTAL3.2
_computing_molecular_graphics PLATON
_computing_publication_material SHELXL-97
_computing_structure_refinement 'SHELXL-97 (Sheldrick, 1997)'
_computing_structure_solution 'SHELXS-86 (Sheldrick, 1990)'
_diffrn_ambient_temperature 293(2)
_diffrn_measured_fraction_theta_full 0.968
_diffrn_measured_fraction_theta_max 0.968
_diffrn_measurement_device_type CAD4
_diffrn_radiation_monochromator graphite
_diffrn_radiation_source 'fine-focus sealed tube'
_diffrn_radiation_type MoK\a
_diffrn_radiation_wavelength 0.71073
_diffrn_reflns_av_R_equivalents 0.1574
_diffrn_reflns_av_sigmaI/netI 0.2351
_diffrn_reflns_limit_h_max 18
_diffrn_reflns_limit_h_min 0
_diffrn_reflns_limit_k_max 23
_diffrn_reflns_limit_k_min 0
_diffrn_reflns_limit_l_max 23
_diffrn_reflns_limit_l_min -23
_diffrn_reflns_number 11180
_diffrn_reflns_theta_full 24.98
_diffrn_reflns_theta_max 24.98
_diffrn_reflns_theta_min 1.66
_diffrn_standards_interval_time 7200
_diffrn_standards_number 3
_exptl_absorpt_coefficient_mu 1.088
_exptl_crystal_colour red
_exptl_crystal_density_diffrn 1.450
_exptl_crystal_density_method 'not measured'
_exptl_crystal_description plate
_exptl_crystal_F_000 2800
_exptl_crystal_size_max 0.6
_exptl_crystal_size_mid 0.4
_exptl_crystal_size_min 0.1
_refine_diff_density_max 1.215
_refine_diff_density_min -0.798
_refine_diff_density_rms 0.179
_refine_ls_extinction_method none
_refine_ls_goodness_of_fit_ref 0.964
_refine_ls_hydrogen_treatment mixed
_refine_ls_matrix_type full
_refine_ls_number_parameters 627
_refine_ls_number_reflns 10757
_refine_ls_number_restraints 0
_refine_ls_restrained_S_all 0.964
_refine_ls_R_factor_all 0.2596
_refine_ls_R_factor_gt 0.0937
_refine_ls_shift/su_max 0.012
_refine_ls_shift/su_mean 0.000
_refine_ls_structure_factor_coef Fsqd
_refine_ls_weighting_details 'w=1/[\s^2^(Fo^2^)+(0.1927P)^2^+0.0000P] where P=(Fo^2^+2Fc^2^)/3'
_refine_ls_weighting_scheme calc
_refine_ls_wR_factor_gt 0.2488
_refine_ls_wR_factor_ref 0.3455
_reflns_number_gt 3862
_reflns_number_total 10757
_reflns_threshold_expression >2sigma(I)
_cod_data_source_file ic000379q_2.cif
_cod_data_source_block 1557bm12
_cod_depositor_comments
;
The following automatic conversions were performed:

'_refine_ls_weighting_scheme' value 'calc
w=1/[\s^2^(Fo^2^)+(0.1927P)^2^+0.0000P] where P=(Fo^2^+2Fc^2^)/3' was
changed to 'calc'. New tag '_refine_ls_weighting_details' was
created. The value of the new tag was set to
'w=1/[\s^2^(Fo^2^)+(0.1927P)^2^+0.0000P] where P=(Fo^2^+2Fc^2^)/3'.

Automatic conversion script
Id: cif_fix_values 3143 2015-03-26 13:38:13Z robertas 
;
_cod_database_code 4321542

loop_
_symmetry_equiv_pos_as_xyz
'x, y, z'
'-x, y+1/2, -z+1/2'
'-x, -y, -z'
'x, -y-1/2, z-1/2'

loop_
_atom_site_label
_atom_site_type_symbol
_atom_site_fract_x
_atom_site_fract_y
_atom_site_fract_z
_atom_site_U_iso_or_equiv
_atom_site_adp_type
_atom_site_occupancy
_atom_site_calc_flag
_atom_site_refinement_flags
_atom_site_disorder_assembly
_atom_site_disorder_group
Co1 Co 0.01053(11) 0.33777(9) 0.13393(8) 0.0249(4) Uani 1 d . . .
Fe1 Fe 0.02912(12) 0.16394(9) 0.30991(9) 0.0303(5) Uani 1 d . . .
N1 N -0.0663(7) 0.2775(5) 0.0832(5) 0.030(3) Uani 1 d . . .
H1 H -0.0975 0.2537 0.1133 0.036 Uiso 1 d R . .
N2 N -0.0883(7) 0.3673(6) 0.1837(5) 0.037(3) Uani 1 d . . .
H2 H -0.1168 0.3303 0.1987 0.044 Uiso 1 d R . .
N3 N 0.0798(7) 0.4009(5) 0.1884(5) 0.034(3) Uani 1 d . . .
H3 H 0.1051 0.3756 0.2218 0.041 Uiso 1 d R . .
N4 N 0.1031(7) 0.3033(6) 0.0793(5) 0.037(3) Uani 1 d . . .
H4 H 0.1302 0.2711 0.1049 0.045 Uiso 1 d R . .
N5 N -0.0250(6) 0.4065(5) 0.0688(5) 0.030(3) Uani 1 d . . .
H5A H -0.0126 0.4484 0.0839 0.037 Uiso 1 d R . .
H5B H -0.0004 0.4002 0.0287 0.037 Uiso 1 d R . .
C1C C 0.0321(8) 0.2280(7) 0.2401(6) 0.030(3) Uani 1 d . . .
N1C N 0.0308(7) 0.2690(5) 0.1978(5) 0.029(3) Uani 1 d . . .
C2C C -0.0503(9) 0.2230(7) 0.3552(6) 0.034(3) Uani 1 d . . .
N2C N -0.0991(10) 0.2586(8) 0.3792(7) 0.073(5) Uani 1 d . . .
C3C C -0.0689(11) 0.1214(7) 0.2645(7) 0.044(4) Uani 1 d . . .
N3C N -0.1289(10) 0.1023(7) 0.2369(7) 0.062(4) Uani 1 d . . .
C4C C 0.1071(10) 0.1086(7) 0.2645(7) 0.037(3) Uani 1 d . . .
N4C N 0.1521(10) 0.0745(8) 0.2338(7) 0.068(4) Uani 1 d . . .
C5C C 0.1231(9) 0.2099(7) 0.3525(7) 0.035(3) Uani 1 d . . .
N5C N 0.1810(9) 0.2405(7) 0.3760(6) 0.052(3) Uani 1 d . . .
C6C C 0.0244(10) 0.1000(7) 0.3820(6) 0.036(3) Uani 1 d . . .
N6C N 0.0245(9) 0.0607(6) 0.4256(5) 0.044(3) Uani 1 d . . .
C1 C -0.1482(9) 0.4047(7) 0.1352(8) 0.046(4) Uani 1 d . . .
H1A H -0.2066 0.3885 0.1405 0.056 Uiso 1 d R . .
H1B H -0.1470 0.4527 0.1452 0.056 Uiso 1 d R . .
C2 C -0.1181(9) 0.3930(7) 0.0639(7) 0.039(3) Uani 1 d . . .
C3 C -0.1283(8) 0.3205(6) 0.0420(7) 0.037(3) Uani 1 d . . .
H3A H -0.1867 0.3045 0.0478 0.044 Uiso 1 d R . .
H3B H -0.1149 0.3170 -0.0054 0.044 Uiso 1 d R . .
C4 C -0.0136(10) 0.2301(7) 0.0450(7) 0.046(4) Uani 1 d . . .
H4A H -0.0471 0.2121 0.0071 0.056 Uiso 1 d R . .
H4B H 0.0042 0.1929 0.0740 0.056 Uiso 1 d R . .
C5 C 0.0637(10) 0.2683(8) 0.0214(7) 0.049(4) Uani 1 d . . .
H5A H 0.1046 0.2367 0.0028 0.059 Uiso 1 d R . .
H5B H 0.0468 0.3004 -0.0136 0.059 Uiso 1 d R . .
C6 C 0.1708(9) 0.3498(8) 0.0614(7) 0.044(4) Uani 1 d . . .
H6A H 0.1464 0.3830 0.0303 0.053 Uiso 1 d R . .
H6B H 0.2157 0.3255 0.0384 0.053 Uiso 1 d R . .
C7 C 0.2103(10) 0.3892(9) 0.1217(8) 0.062(5) Uani 1 d . . .
H7A H 0.2293 0.3552 0.1541 0.075 Uiso 1 d R . .
H7B H 0.2608 0.4142 0.1083 0.075 Uiso 1 d R . .
C8 C 0.1500(10) 0.4371(8) 0.1554(8) 0.049(4) Uani 1 d . . .
H8A H 0.1823 0.4631 0.1890 0.058 Uiso 1 d R . .
H8B H 0.1263 0.4685 0.1222 0.058 Uiso 1 d R . .
C9 C 0.0210(10) 0.4466(8) 0.2212(7) 0.050(4) Uani 1 d . . .
H9A H 0.0030 0.4825 0.1906 0.060 Uiso 1 d R . .
H9B H 0.0496 0.4668 0.2604 0.060 Uiso 1 d R . .
C10 C -0.0563(10) 0.4072(8) 0.2427(8) 0.054(4) Uani 1 d . . .
H10A H -0.0403 0.3764 0.2790 0.064 Uiso 1 d R . .
H10B H -0.1009 0.4373 0.2583 0.064 Uiso 1 d R . .
C11 C -0.1647(10) 0.4413(8) 0.0120(9) 0.059(5) Uani 1 d . . .
H11A H -0.1443 0.4317 -0.0324 0.088 Uiso 1 d R . .
H11B H -0.1521 0.4875 0.0234 0.088 Uiso 1 d R . .
H11C H -0.2258 0.4340 0.0127 0.088 Uiso 1 d R . .
Na1 Na 0.2376(8) -0.0327(6) 0.1657(6) 0.140(4) Uani 1 d . . .
Na2 Na 0.2823(8) 0.3257(6) 0.4644(6) 0.141(4) Uani 1 d . . .
Co2 Co 0.50203(11) 0.13446(8) 0.33944(8) 0.0250(4) Uani 1 d . . .
Fe2 Fe 0.51824(12) 0.30863(9) 0.16462(9) 0.0302(5) Uani 1 d . . .
N1A N 0.3994(7) 0.0990(6) 0.2933(5) 0.038(3) Uani 1 d . . .
H1A1 H 0.3699 0.1339 0.2736 0.046 Uiso 1 d R . .
N2A N 0.4303(7) 0.2000(5) 0.3833(5) 0.032(3) Uani 1 d . . .
H2A H 0.3962 0.2200 0.3510 0.038 Uiso 1 d R . .
N3A N 0.5985(7) 0.1740(5) 0.3896(5) 0.034(3) Uani 1 d . . .
H3A1 H 0.6236 0.2029 0.3603 0.041 Uiso 1 d R . .
N4A N 0.5690(7) 0.0661(5) 0.2925(5) 0.031(3) Uani 1 d . . .
H4A1 H 0.5926 0.0873 0.2566 0.037 Uiso 1 d R . .
N5A N 0.4706(6) 0.0747(5) 0.4125(5) 0.027(2) Uani 1 d . . .
H5A1 H 0.4830 0.0312 0.4035 0.032 Uiso 1 d R . .
H5A2 H 0.4970 0.0870 0.4516 0.032 Uiso 1 d R . .
C1CA C 0.5179(8) 0.2384(6) 0.2275(6) 0.026(3) Uani 1 d . . .
N1CA N 0.5175(7) 0.1952(5) 0.2675(5) 0.030(3) Uani 1 d . . .
C2CA C 0.4282(10) 0.3470(7) 0.2154(7) 0.040(4) Uani 1 d . . .
N2CA N 0.3719(9) 0.3647(7) 0.2496(6) 0.052(3) Uani 1 d . . .
C3CA C 0.6055(11) 0.3568(8) 0.2190(7) 0.048(4) Uani 1 d . . .
N3CA N 0.6548(9) 0.3848(7) 0.2496(7) 0.065(4) Uani 1 d . . .
C4CA C 0.6078(10) 0.2649(7) 0.1203(7) 0.039(3) Uani 1 d . . .
N4CA N 0.6643(9) 0.2350(8) 0.0957(7) 0.061(4) Uani 1 d . . .
C5CA C 0.4328(10) 0.2609(7) 0.1110(7) 0.041(4) Uani 1 d . . .
N5CA N 0.3813(9) 0.2339(7) 0.0791(7) 0.060(4) Uani 1 d . . .
C6CA C 0.5171(9) 0.3816(6) 0.1005(6) 0.031(3) Uani 1 d . . .
N6CA N 0.5197(9) 0.4243(6) 0.0629(6) 0.050(3) Uani 1 d . . .
C1A C 0.3433(9) 0.0677(8) 0.3438(7) 0.044(4) Uani 1 d . . .
H1A2 H 0.3430 0.0190 0.3383 0.053 Uiso 1 calc R . .
H1A3 H 0.2849 0.0839 0.3374 0.053 Uiso 1 calc R . .
C2A C 0.3770(9) 0.0859(7) 0.4144(7) 0.038(3) Uani 1 d . . .
C3A C 0.3717(8) 0.1622(7) 0.4300(7) 0.036(3) Uani 1 d . . .
H3A2 H 0.3126 0.1776 0.4247 0.043 Uiso 1 d R . .
H3A3 H 0.3910 0.1711 0.4762 0.043 Uiso 1 d R . .
C4A C 0.4849(9) 0.2516(7) 0.4157(8) 0.045(4) Uani 1 d . . .
H4A2 H 0.5018 0.2846 0.3823 0.054 Uiso 1 d R . .
H4A3 H 0.4549 0.2750 0.4511 0.054 Uiso 1 d R . .
C5A C 0.5630(9) 0.2167(7) 0.4448(7) 0.043(4) Uani 1 d . . .
H5A2 H 0.6059 0.2495 0.4597 0.052 Uiso 1 d R . .
H5A3 H 0.5474 0.1894 0.4833 0.052 Uiso 1 d R . .
C6A C 0.6682(9) 0.1286(8) 0.4136(8) 0.046(4) Uani 1 d . . .
H6A1 H 0.6467 0.0997 0.4489 0.056 Uiso 1 d R . .
H6A2 H 0.7142 0.1561 0.4330 0.056 Uiso 1 d R . .
C7A C 0.7037(9) 0.0855(8) 0.3582(8) 0.051(4) Uani 1 d . . .
H7A1 H 0.7195 0.1145 0.3210 0.061 Uiso 1 d R . .
H7A2 H 0.7557 0.0631 0.3749 0.061 Uiso 1 d R . .
C8A C 0.6426(9) 0.0363(7) 0.3295(9) 0.050(4) Uani 1 d . . .
H8A1 H 0.6203 0.0109 0.3672 0.061 Uiso 1 d R . .
H8A2 H 0.6722 0.0050 0.3004 0.061 Uiso 1 d R . .
C9A C 0.5074(10) 0.0154(7) 0.2626(7) 0.042(4) Uani 1 d . . .
H9A1 H 0.4925 -0.0174 0.2968 0.051 Uiso 1 d R . .
H9A2 H 0.5329 -0.0084 0.2252 0.051 Uiso 1 d R . .
C10A C 0.4290(11) 0.0516(7) 0.2386(7) 0.054(5) Uani 1 d . . .
H10C H 0.4422 0.0774 0.1986 0.065 Uiso 1 d R . .
H10D H 0.3833 0.0199 0.2267 0.065 Uiso 1 d R . .
C11A C 0.3349(10) 0.0473(9) 0.4694(9) 0.064(5) Uani 1 d . . .
H11D H 0.3581 0.0616 0.5125 0.095 Uiso 1 d R . .
H11E H 0.3458 0.0000 0.4634 0.095 Uiso 1 d R . .
H11F H 0.2739 0.0553 0.4675 0.095 Uiso 1 d R . .
O1 O 0.3875(12) 0.4201(11) 0.3865(10) 0.146(7) Uiso 1 d . . .
O2 O 0.1850(14) 0.4127(11) 0.5235(11) 0.161(8) Uiso 1 d . . .
O3 O 0.1310(13) -0.1102(11) 0.0801(10) 0.151(7) Uiso 1 d . . .
O4 O 0.3089(18) 0.4863(15) 0.5468(14) 0.223(12) Uiso 1 d . . .
O5 O 0.7184(10) 0.2751(8) 0.3423(8) 0.105(5) Uiso 1 d . . .
O6 O -0.1856(8) 0.2426(6) 0.1906(6) 0.072(3) Uiso 1 d . . .
O7 O 0.2115(9) 0.1836(8) 0.1226(7) 0.094(4) Uiso 1 d . . .
O8 O 0.3042(7) 0.2218(6) 0.2645(6) 0.067(3) Uiso 1 d . . .
O9 O 0.6770(12) 0.1020(10) 0.1782(10) 0.141(7) Uiso 1 d . . .
O10 O 0.3245(13) 0.5313(11) 0.4268(11) 0.154(7) Uiso 1 d . . .
O11 O 0.5702(12) 0.4106(10) 0.3896(10) 0.141(7) Uiso 1 d . . .
O12 O 0.2015(9) 0.3737(8) 0.3002(7) 0.099(5) Uiso 1 d . . .
O13 O 0.4536(19) 0.0987(16) 0.0581(15) 0.232(12) Uiso 1 d . . .
O14 O 0.2542(19) -0.1429(19) -0.0105(15) 0.264(15) Uiso 1 d . . .
O15 O 0.060(2) 0.3809(19) 0.4141(18) 0.295(17) Uiso 1 d . . .
O16 O 0.043(2) 0.437(2) 0.6025(19) 0.304(17) Uiso 1 d . . .
O17 O 0.202(3) 0.503(2) 0.362(2) 0.34(2) Uiso 1 d . . .

loop_
_atom_site_aniso_label
_atom_site_aniso_U_11
_atom_site_aniso_U_22
_atom_site_aniso_U_33
_atom_site_aniso_U_23
_atom_site_aniso_U_13
_atom_site_aniso_U_12
Co1 0.0350(10) 0.0177(9) 0.0219(9) 0.0051(7) -0.0028(7) -0.0008(8)
Fe1 0.0482(12) 0.0185(10) 0.0242(10) 0.0071(8) -0.0030(8) 0.0031(9)
N1 0.043(7) 0.016(6) 0.032(6) 0.008(5) -0.004(5) 0.000(5)
N2 0.048(7) 0.041(7) 0.022(6) -0.001(5) 0.013(5) 0.007(6)
N3 0.056(7) 0.022(6) 0.023(6) 0.007(5) -0.011(5) -0.004(5)
N4 0.037(6) 0.049(8) 0.025(6) 0.012(5) -0.001(5) 0.013(6)
N5 0.036(6) 0.018(6) 0.037(6) -0.003(5) -0.003(5) -0.002(5)
C1C 0.039(8) 0.021(7) 0.031(7) -0.014(6) -0.008(6) 0.004(6)
N1C 0.052(7) 0.012(6) 0.023(6) 0.003(5) -0.007(5) 0.003(5)
C2C 0.042(8) 0.033(8) 0.028(7) -0.006(6) -0.001(6) 0.005(7)
N2C 0.090(12) 0.066(11) 0.064(10) 0.000(8) 0.015(9) 0.032(9)
C3C 0.064(11) 0.030(9) 0.038(9) 0.018(7) 0.007(8) -0.007(8)
N3C 0.085(11) 0.048(9) 0.055(9) -0.004(7) -0.011(8) -0.012(8)
C4C 0.061(10) 0.025(8) 0.024(7) 0.002(6) 0.007(7) 0.002(7)
N4C 0.089(11) 0.061(11) 0.054(9) 0.003(8) -0.005(8) 0.005(9)
C5C 0.050(9) 0.024(8) 0.031(8) 0.006(6) -0.006(7) 0.005(7)
N5C 0.060(9) 0.052(9) 0.044(8) 0.009(7) -0.004(7) -0.006(7)
C6C 0.068(10) 0.016(7) 0.023(7) -0.010(6) 0.002(7) 0.002(7)
N6C 0.092(10) 0.024(7) 0.018(6) 0.004(5) 0.001(6) 0.001(6)
C1 0.046(9) 0.028(9) 0.065(11) -0.006(7) 0.006(8) 0.008(7)
C2 0.037(8) 0.036(9) 0.044(9) 0.004(7) -0.002(7) 0.014(7)
C3 0.036(8) 0.022(8) 0.052(9) -0.012(6) -0.012(7) 0.003(6)
C4 0.093(12) 0.015(7) 0.029(8) -0.003(6) -0.027(8) 0.010(8)
C5 0.065(11) 0.055(11) 0.028(8) -0.015(7) 0.010(7) 0.004(9)
C6 0.045(8) 0.047(10) 0.042(9) 0.009(7) 0.017(7) -0.008(7)
C7 0.045(10) 0.076(13) 0.065(11) 0.017(10) -0.013(9) -0.018(9)
C8 0.056(10) 0.044(10) 0.045(9) 0.001(8) -0.016(8) -0.014(8)
C9 0.073(11) 0.038(9) 0.037(9) -0.009(7) -0.007(8) -0.004(8)
C10 0.057(10) 0.054(11) 0.049(10) -0.023(8) 0.004(8) 0.017(9)
C11 0.044(9) 0.050(11) 0.082(12) 0.013(9) -0.020(9) 0.013(8)
Na1 0.147(9) 0.140(10) 0.133(9) 0.002(8) -0.013(8) 0.006(8)
Na2 0.162(10) 0.116(9) 0.142(9) 0.016(8) -0.025(8) -0.004(8)
Co2 0.0386(10) 0.0146(9) 0.0215(9) 0.0031(7) -0.0036(7) 0.0018(8)
Fe2 0.0461(12) 0.0201(10) 0.0240(10) 0.0057(8) -0.0050(8) -0.0045(9)
N1A 0.046(7) 0.031(7) 0.037(7) 0.000(5) -0.019(6) 0.009(6)
N2A 0.038(6) 0.016(6) 0.041(7) -0.005(5) -0.004(5) 0.005(5)
N3A 0.053(7) 0.022(7) 0.028(6) -0.003(5) -0.004(5) -0.009(5)
N4A 0.047(7) 0.019(6) 0.026(6) -0.004(5) 0.001(5) 0.002(5)
N5A 0.037(6) 0.015(6) 0.029(6) 0.007(4) 0.002(5) 0.011(5)
C1CA 0.037(7) 0.028(8) 0.014(6) -0.002(6) -0.010(5) 0.002(6)
N1CA 0.048(7) 0.022(6) 0.020(6) -0.002(5) -0.005(5) -0.003(5)
C2CA 0.062(10) 0.029(9) 0.027(7) 0.015(6) -0.012(7) -0.003(7)
N2CA 0.068(9) 0.042(8) 0.046(8) 0.007(7) 0.013(7) -0.004(7)
C3CA 0.068(11) 0.036(9) 0.039(9) 0.015(7) -0.010(8) -0.010(8)
N3CA 0.074(10) 0.047(9) 0.072(10) -0.006(8) -0.035(8) -0.011(8)
C4CA 0.052(9) 0.030(8) 0.035(8) 0.004(6) 0.001(7) 0.000(7)
N4CA 0.061(9) 0.068(10) 0.055(9) 0.014(8) -0.001(7) 0.017(8)
C5CA 0.058(10) 0.032(8) 0.032(8) 0.011(6) -0.006(7) -0.021(7)
N5CA 0.064(9) 0.057(10) 0.058(9) -0.005(8) -0.013(7) -0.015(8)
C6CA 0.053(9) 0.020(8) 0.020(7) -0.001(6) -0.001(6) -0.004(6)
N6CA 0.084(10) 0.028(7) 0.038(7) 0.003(6) -0.007(7) -0.013(7)
C1A 0.045(9) 0.034(9) 0.053(9) -0.006(7) 0.005(7) -0.009(7)
C2A 0.054(9) 0.026(8) 0.033(8) 0.000(6) 0.003(7) -0.003(7)
C3A 0.037(8) 0.034(8) 0.039(8) 0.002(7) 0.011(6) 0.008(7)
C4A 0.057(10) 0.021(8) 0.058(10) -0.003(7) 0.012(8) 0.000(7)
C5A 0.053(9) 0.028(8) 0.047(9) -0.006(7) -0.020(7) -0.010(7)
C6A 0.048(9) 0.034(9) 0.056(10) 0.005(7) -0.020(7) 0.011(7)
C7A 0.041(9) 0.049(10) 0.063(11) -0.005(8) -0.017(8) 0.013(8)
C8A 0.045(9) 0.035(9) 0.071(11) -0.005(8) -0.008(8) 0.021(7)
C9A 0.072(10) 0.015(7) 0.039(8) 0.001(6) -0.019(7) 0.016(7)
C10A 0.099(13) 0.025(8) 0.039(9) -0.005(7) -0.002(9) -0.027(9)
C11A 0.054(10) 0.058(12) 0.079(13) 0.034(10) 0.026(9) 0.002(9)

loop_
_atom_type_symbol
_atom_type_description
_atom_type_scat_dispersion_real
_atom_type_scat_dispersion_imag
_atom_type_scat_source
C C 0.0033 0.0016 'International Tables Vol C Tables 4.2.6.8 and 6.1.1.4'
H H 0.0000 0.0000 'International Tables Vol C Tables 4.2.6.8 and 6.1.1.4'
N N 0.0061 0.0033 'International Tables Vol C Tables 4.2.6.8 and 6.1.1.4'
Co Co 0.3494 0.9721 'International Tables Vol C Tables 4.2.6.8 and 6.1.1.4'
Fe Fe 0.3463 0.8444 'International Tables Vol C Tables 4.2.6.8 and 6.1.1.4'
Na Na 0.0362 0.0249 'International Tables Vol C Tables 4.2.6.8 and 6.1.1.4'
O O 0.0106 0.0060 'International Tables Vol C Tables 4.2.6.8 and 6.1.1.4'

loop_
_geom_angle_atom_site_label_1
_geom_angle_atom_site_label_2
_geom_angle_atom_site_label_3
_geom_angle
_geom_angle_site_symmetry_1
_geom_angle_site_symmetry_3
_geom_angle_publ_flag
N1C Co1 N2 89.8(5) . . ?
N1C Co1 N5 173.1(5) . . ?
N2 Co1 N5 84.9(5) . . ?
N1C Co1 N1 89.7(4) . . ?
N2 Co1 N1 87.8(5) . . ?
N5 Co1 N1 85.8(4) . . ?
N1C Co1 N4 90.5(5) . . ?
N2 Co1 N4 175.1(5) . . ?
N5 Co1 N4 94.4(4) . . ?
N1 Co1 N4 87.3(5) . . ?
N1C Co1 N3 90.6(4) . . ?
N2 Co1 N3 87.8(5) . . ?
N5 Co1 N3 93.5(4) . . ?
N1 Co1 N3 175.6(5) . . ?
N4 Co1 N3 97.2(5) . . ?
C1C Fe1 C4C 90.7(6) . . ?
C1C Fe1 C5C 88.2(5) . . ?
C4C Fe1 C5C 89.5(6) . . ?
C1C Fe1 C6C 178.7(5) . . ?
C4C Fe1 C6C 90.6(6) . . ?
C5C Fe1 C6C 91.7(6) . . ?
C1C Fe1 C2C 87.9(6) . . ?
C4C Fe1 C2C 178.5(6) . . ?
C5C Fe1 C2C 90.0(6) . . ?
C6C Fe1 C2C 90.8(6) . . ?
C1C Fe1 C3C 89.2(5) . . ?
C4C Fe1 C3C 92.0(6) . . ?
C5C Fe1 C3C 177.1(6) . . ?
C6C Fe1 C3C 90.8(6) . . ?
C2C Fe1 C3C 88.5(6) . . ?
C4 N1 C3 116.1(10) . . ?
C4 N1 Co1 108.2(8) . . ?
C3 N1 Co1 108.0(7) . . ?
C10 N2 C1 115.4(11) . . ?
C10 N2 Co1 107.8(8) . . ?
C1 N2 Co1 108.0(8) . . ?
C9 N3 C8 112.3(12) . . ?
C9 N3 Co1 107.4(9) . . ?
C8 N3 Co1 118.1(8) . . ?
C6 N4 C5 113.5(11) . . ?
C6 N4 Co1 117.9(10) . . ?
C5 N4 Co1 107.6(8) . . ?
C2 N5 Co1 100.2(8) . . ?
N1C C1C Fe1 177.1(12) . . ?
C1C N1C Co1 170.8(11) . . ?
N2C C2C Fe1 176.8(13) . . ?
N3C C3C Fe1 173.8(14) . . ?
N4C C4C Fe1 176.5(14) . . ?
C4C N4C Na1 167.4(14) . . ?
N5C C5C Fe1 176.6(12) . . ?
C5C N5C Na2 161.7(12) . . ?
N6C C6C Fe1 177.7(14) . . ?
N2 C1 C2 108.4(10) . . ?
N5 C2 C3 106.7(10) . . ?
N5 C2 C1 103.8(11) . . ?
C3 C2 C1 112.3(12) . . ?
N5 C2 C11 111.6(12) . . ?
C3 C2 C11 110.5(12) . . ?
C1 C2 C11 111.6(12) . . ?
C2 C3 N1 108.7(10) . . ?
N1 C4 C5 107.6(11) . . ?
N4 C5 C4 108.3(11) . . ?
N4 C6 C7 114.1(11) . . ?
C8 C7 C6 115.0(13) . . ?
N3 C8 C7 111.8(13) . . ?
N3 C9 C10 108.9(12) . . ?
N2 C10 C9 107.8(12) . . ?
O4 Na1 O3 84.9(8) 4_565 . ?
O4 Na1 N3CA 116.4(8) 4_565 2_645 ?
O3 Na1 N3CA 111.9(7) . 2_645 ?
O4 Na1 N4C 110.8(8) 4_565 . ?
O3 Na1 N4C 114.6(7) . . ?
N3CA Na1 N4C 114.9(6) 2_645 . ?
O2 Na2 N5C 110.3(7) . . ?
O2 Na2 O1 99.0(8) . . ?
N5C Na2 O1 110.9(6) . . ?
O2 Na2 N5CA 102.5(7) . 4_566 ?
N5C Na2 N5CA 120.0(5) . 4_566 ?
O1 Na2 N5CA 111.7(6) . 4_566 ?
N1CA Co2 N2A 90.0(5) . . ?
N1CA Co2 N5A 172.7(4) . . ?
N2A Co2 N5A 85.0(4) . . ?
N1CA Co2 N3A 91.0(4) . . ?
N2A Co2 N3A 87.0(4) . . ?
N5A Co2 N3A 94.1(4) . . ?
N1CA Co2 N1A 89.7(5) . . ?
N2A Co2 N1A 88.6(5) . . ?
N5A Co2 N1A 84.9(5) . . ?
N3A Co2 N1A 175.6(5) . . ?
N1CA Co2 N4A 90.0(4) . . ?
N2A Co2 N4A 176.8(4) . . ?
N5A Co2 N4A 94.7(4) . . ?
N3A Co2 N4A 96.2(5) . . ?
N1A Co2 N4A 88.2(5) . . ?
C1CA Fe2 C4CA 89.2(6) . . ?
C1CA Fe2 C2CA 85.9(5) . . ?
C4CA Fe2 C2CA 175.0(6) . . ?
C1CA Fe2 C6CA 179.1(6) . . ?
C4CA Fe2 C6CA 91.8(6) . . ?
C2CA Fe2 C6CA 93.2(6) . . ?
C1CA Fe2 C5CA 89.3(5) . . ?
C4CA Fe2 C5CA 91.5(6) . . ?
C2CA Fe2 C5CA 88.8(6) . . ?
C6CA Fe2 C5CA 90.6(5) . . ?
C1CA Fe2 C3CA 90.6(5) . . ?
C4CA Fe2 C3CA 88.2(7) . . ?
C2CA Fe2 C3CA 91.4(6) . . ?
C6CA Fe2 C3CA 89.6(6) . . ?
C5CA Fe2 C3CA 179.7(6) . . ?
C1A N1A C10A 114.9(11) . . ?
C1A N1A Co2 108.9(8) . . ?
C10A N1A Co2 107.2(9) . . ?
C4A N2A C3A 115.4(11) . . ?
C4A N2A Co2 109.2(8) . . ?
C3A N2A Co2 108.0(8) . . ?
C6A N3A C5A 113.0(10) . . ?
C6A N3A Co2 118.0(8) . . ?
C5A N3A Co2 107.7(8) . . ?
C8A N4A C9A 114.2(10) . . ?
C8A N4A Co2 117.3(8) . . ?
C9A N4A Co2 107.9(8) . . ?
C2A N5A Co2 101.4(7) . . ?
N1CA C1CA Fe2 178.9(11) . . ?
C1CA N1CA Co2 170.1(11) . . ?
N2CA C2CA Fe2 173.5(12) . . ?
N3CA C3CA Fe2 179.2(15) . . ?
C3CA N3CA Na1 172.3(15) . 2_655 ?
N4CA C4CA Fe2 176.2(13) . . ?
N5CA C5CA Fe2 178.5(15) . . ?
C5CA N5CA Na2 163.2(12) . 4_565 ?
N6CA C6CA Fe2 177.3(14) . . ?
N1A C1A C2A 109.1(11) . . ?
N5A C2A C11A 113.3(12) . . ?
N5A C2A C1A 104.8(11) . . ?
C11A C2A C1A 113.7(13) . . ?
N5A C2A C3A 102.2(10) . . ?
C11A C2A C3A 108.9(12) . . ?
C1A C2A C3A 113.4(12) . . ?
N2A C3A C2A 108.9(10) . . ?
N2A C4A C5A 107.5(11) . . ?
N3A C5A C4A 106.9(11) . . ?
N3A C6A C7A 113.1(11) . . ?
C8A C7A C6A 114.2(13) . . ?
N4A C8A C7A 114.7(12) . . ?
C10A C9A N4A 108.3(11) . . ?
C9A C10A N1A 109.5(11) . . ?

loop_
_geom_bond_atom_site_label_1
_geom_bond_atom_site_label_2
_geom_bond_distance
_geom_bond_site_symmetry_2
_geom_bond_publ_flag
Co1 N1C 1.879(10) . ?
Co1 N2 1.943(10) . ?
Co1 N5 1.946(10) . ?
Co1 N1 1.950(10) . ?
Co1 N4 1.951(11) . ?
Co1 N3 1.956(10) . ?
Fe1 C1C 1.879(14) . ?
Fe1 C4C 1.884(15) . ?
Fe1 C5C 1.901(15) . ?
Fe1 C6C 1.912(14) . ?
Fe1 C2C 1.940(14) . ?
Fe1 C3C 1.943(17) . ?
N1 C4 1.471(17) . ?
N1 C3 1.508(15) . ?
N2 C10 1.487(17) . ?
N2 C1 1.512(17) . ?
N3 C9 1.454(18) . ?
N3 C8 1.476(17) . ?
N4 C6 1.452(17) . ?
N4 C5 1.461(17) . ?
N5 C2 1.476(17) . ?
C1C N1C 1.167(16) . ?
C2C N2C 1.150(17) . ?
C3C N3C 1.134(18) . ?
C4C N4C 1.157(18) . ?
N4C Na1 2.87(2) . ?
C5C N5C 1.173(17) . ?
N5C Na2 2.873(18) . ?
C6C N6C 1.162(16) . ?
C1 C2 1.521(19) . ?
C2 C3 1.506(18) . ?
C2 C11 1.568(19) . ?
C4 C5 1.51(2) . ?
C6 C7 1.54(2) . ?
C7 C8 1.50(2) . ?
C9 C10 1.51(2) . ?
Na1 O4 2.79(3) 4_565 ?
Na1 O3 2.80(2) . ?
Na1 N3CA 2.851(18) 2_645 ?
Na2 O2 2.59(3) . ?
Na2 O1 2.95(2) . ?
Na2 N5CA 2.957(17) 4_566 ?
Co2 N1CA 1.886(11) . ?
Co2 N2A 1.936(10) . ?
Co2 N5A 1.943(9) . ?
Co2 N3A 1.944(10) . ?
Co2 N1A 1.951(11) . ?
Co2 N4A 1.960(10) . ?
Fe2 C1CA 1.868(13) . ?
Fe2 C4CA 1.880(16) . ?
Fe2 C2CA 1.907(17) . ?
Fe2 C6CA 1.924(13) . ?
Fe2 C5CA 1.928(15) . ?
Fe2 C3CA 1.959(16) . ?
N1A C1A 1.484(17) . ?
N1A C10A 1.516(18) . ?
N2A C4A 1.466(17) . ?
N2A C3A 1.517(16) . ?
N3A C6A 1.477(16) . ?
N3A C5A 1.500(17) . ?
N4A C8A 1.469(17) . ?
N4A C9A 1.499(17) . ?
N5A C2A 1.477(17) . ?
C1CA N1CA 1.167(15) . ?
C2CA N2CA 1.177(18) . ?
C3CA N3CA 1.114(18) . ?
N3CA Na1 2.851(18) 2_655 ?
C4CA N4CA 1.179(18) . ?
C5CA N5CA 1.141(17) . ?
N5CA Na2 2.957(17) 4_565 ?
C6CA N6CA 1.128(16) . ?
C1A C2A 1.523(19) . ?
C2A C11A 1.499(18) . ?
C2A C3A 1.544(19) . ?
C4A C5A 1.501(19) . ?
C6A C7A 1.51(2) . ?
C7A C8A 1.47(2) . ?
C9A C10A 1.48(2) . ?
O4 Na1 2.79(3) 4_566 ?
